data_4305976
loop_
_publ_author_name
'Chi-On Ng'
'Larry Tso-Lun Lo'
'Siu-Mui Ng'
'Chi-Chiu Ko'
'Nianyong Zhu'

_publ_section_title
;
A New Class of Isocyanide-Containing Rhenium(I) Bipyridyl Luminophore with
Readily Tunable and Highly Environmentally Sensitive Excited-State
Properties
;
_journal_name_full 'Inorganic Chemistry'
_journal_page_first 7447
_journal_page_last 7449
_journal_paper_doi 10.1021/ic800906x
_journal_volume 47
_journal_year 2008
_chemical_formula_moiety 'C50 H54 F6 N6 O P Re'
_chemical_formula_sum 'C50 H54 F6 N6 O P Re'
_chemical_formula_weight 1086.16
_chemical_name_systematic
;
 ?
;
_space_group_IT_number 2
_symmetry_cell_setting triclinic
_symmetry_space_group_name_Hall '-P 1'
_symmetry_space_group_name_H-M 'P -1'
_atom_sites_solution_hydrogens geom
_atom_sites_solution_primary direct
_atom_sites_solution_secondary difmap
_audit_creation_method SHELXL-97
_cell_angle_alpha 83.00(2)
_cell_angle_beta 72.52(2)
_cell_angle_gamma 68.00(2)
_cell_formula_units_Z 2
_cell_length_a 12.515(2)
_cell_length_b 14.369(2)
_cell_length_c 16.693(3)
_cell_measurement_reflns_used 0
_cell_measurement_temperature 301(2)
_cell_measurement_theta_max 0
_cell_measurement_theta_min 0
_cell_volume 2654.6(9)
_computing_molecular_graphics 'Ortep-3 for Windows (Farrugia, 1997)'
_computing_publication_material 'WinGX publication routines (Farrugia, 1999)'
_computing_structure_refinement 'SHELXL-97 (Sheldrick, 1997)'
_computing_structure_solution SHELXS-97
_diffrn_ambient_temperature 301(2)
_diffrn_measured_fraction_theta_full 0.978
_diffrn_measured_fraction_theta_max 0.978
_diffrn_radiation_monochromator graphite
_diffrn_radiation_source 'fine-focus sealed tube'
_diffrn_radiation_type MoK\a
_diffrn_radiation_wavelength 0.71073
_diffrn_reflns_av_R_equivalents 0.0209
_diffrn_reflns_av_sigmaI/netI 0.0370
_diffrn_reflns_limit_h_max 14
_diffrn_reflns_limit_h_min -15
_diffrn_reflns_limit_k_max 17
_diffrn_reflns_limit_k_min -17
_diffrn_reflns_limit_l_max 17
_diffrn_reflns_limit_l_min -20
_diffrn_reflns_number 15754
_diffrn_reflns_theta_full 25.68
_diffrn_reflns_theta_max 25.68
_diffrn_reflns_theta_min 1.83
_exptl_absorpt_coefficient_mu 2.379
_exptl_absorpt_correction_type none
_exptl_crystal_colour black
_exptl_crystal_density_diffrn 1.359
_exptl_crystal_density_method 'not measured'
_exptl_crystal_description prism
_exptl_crystal_F_000 1096
_exptl_crystal_size_max 0.4
_exptl_crystal_size_mid 0.2
_exptl_crystal_size_min 0.15
_refine_diff_density_max 1.938
_refine_diff_density_min -0.722
_refine_diff_density_rms 0.099
_refine_ls_extinction_method none
_refine_ls_goodness_of_fit_ref 1.007
_refine_ls_hydrogen_treatment ride-on
_refine_ls_matrix_type full
_refine_ls_number_parameters 517
_refine_ls_number_reflns 9873
_refine_ls_number_restraints 3
_refine_ls_restrained_S_all 1.007
_refine_ls_R_factor_all 0.0563
_refine_ls_R_factor_gt 0.0447
_refine_ls_shift/su_max 0.001
_refine_ls_shift/su_mean 0.000
_refine_ls_structure_factor_coef Fsqd
_refine_ls_weighting_details 'calc w=1/[\s^2^(Fo^2^)+(0.0936P)^2^+0.0000P] where P=(Fo^2^+2Fc^2^)/3'
_refine_ls_weighting_scheme calc
_refine_ls_wR_factor_gt 0.1231
_refine_ls_wR_factor_ref 0.1303
_reflns_number_gt 8122
_reflns_number_total 9873
_reflns_threshold_expression >2sigma(I)
_cod_data_source_file ic800906x-file005.cif
_cod_data_source_block wt1587
_cod_original_cell_volume 2654.6(7)
_cod_database_code 4305976

loop_
_symmetry_equiv_pos_as_xyz
'x, y, z'
'-x, -y, -z'

loop_
_atom_site_label
_atom_site_type_symbol
_atom_site_fract_x
_atom_site_fract_y
_atom_site_fract_z
_atom_site_U_iso_or_equiv
_atom_site_adp_type
_atom_site_occupancy
_atom_site_symmetry_multiplicity
_atom_site_calc_flag
_atom_site_refinement_flags
_atom_site_disorder_assembly
_atom_site_disorder_group
C1 C 0.3176(6) -0.0359(5) 0.7558(5) 0.0887(19) Uani 1 1 d . . .
H1 H 0.3175 -0.0638 0.7084 0.106 Uiso 1 1 calc R . .
C2 C 0.3892(8) -0.0955(6) 0.8070(6) 0.111(3) Uani 1 1 d . . .
H2 H 0.4361 -0.1620 0.7931 0.134 Uiso 1 1 calc R . .
C3 C 0.3904(8) -0.0563(7) 0.8772(6) 0.116(3) Uani 1 1 d . . .
H3 H 0.4395 -0.0950 0.9103 0.139 Uiso 1 1 calc R . .
C4 C 0.3164(7) 0.0430(7) 0.8984(5) 0.105(2) Uani 1 1 d . . .
H4 H 0.3122 0.0707 0.9472 0.126 Uiso 1 1 calc R . .
C5 C 0.2488(5) 0.0997(5) 0.8445(4) 0.0738(15) Uani 1 1 d . . .
C6 C 0.1715(6) 0.2056(5) 0.8594(4) 0.0783(16) Uani 1 1 d . . .
C7 C 0.1591(8) 0.2598(7) 0.9279(5) 0.112(3) Uani 1 1 d . . .
H7 H 0.2013 0.2287 0.9671 0.135 Uiso 1 1 calc R . .
C8 C 0.0854(11) 0.3581(8) 0.9375(7) 0.136(4) Uani 1 1 d . . .
H8 H 0.0772 0.3947 0.9826 0.163 Uiso 1 1 calc R . .
C9 C 0.0245(9) 0.4011(7) 0.8801(6) 0.125(3) Uani 1 1 d . . .
H9 H -0.0275 0.4675 0.8864 0.150 Uiso 1 1 calc R . .
C10 C 0.0385(6) 0.3475(5) 0.8120(5) 0.0867(19) Uani 1 1 d . . .
H10 H -0.0033 0.3788 0.7727 0.104 Uiso 1 1 calc R . .
C11 C -0.0021(6) 0.1281(4) 0.7562(4) 0.0671(14) Uani 1 1 d . . .
C12 C -0.2072(6) 0.1181(6) 0.8331(4) 0.0824(18) Uani 1 1 d . . .
C13 C -0.2326(7) 0.0308(7) 0.8435(5) 0.097(2) Uani 1 1 d . . .
C14 C -0.3502(9) 0.0413(9) 0.8840(5) 0.115(3) Uani 1 1 d . . .
H14 H -0.3723 -0.0148 0.8908 0.138 Uiso 1 1 calc R . .
C15 C -0.4328(9) 0.1285(12) 0.9136(6) 0.133(4) Uani 1 1 d . . .
H15 H -0.5108 0.1318 0.9408 0.160 Uiso 1 1 calc R . .
C16 C -0.4062(8) 0.2120(10) 0.9052(6) 0.134(4) Uani 1 1 d . . .
H16 H -0.4655 0.2716 0.9281 0.161 Uiso 1 1 calc R . .
C17 C -0.2896(7) 0.2110(7) 0.8622(4) 0.099(2) Uani 1 1 d . . .
C18 C -0.1419(10) -0.0667(7) 0.8067(8) 0.137(4) Uani 1 1 d . . .
H18A H -0.1209 -0.1127 0.8511 0.206 Uiso 1 1 calc R . .
H18B H -0.0716 -0.0559 0.7708 0.206 Uiso 1 1 calc R . .
H18C H -0.1750 -0.0942 0.7746 0.206 Uiso 1 1 calc R . .
C19 C -0.2544(11) 0.3020(8) 0.8505(7) 0.148(4) Uani 1 1 d . . .
H19A H -0.2185 0.3030 0.8936 0.222 Uiso 1 1 calc R . .
H19B H -0.3244 0.3615 0.8539 0.222 Uiso 1 1 calc R . .
H19C H -0.1978 0.2997 0.7965 0.222 Uiso 1 1 calc R . .
C20 C 0.1900(5) 0.0679(4) 0.6042(4) 0.0677(14) Uani 1 1 d . . .
C21 C 0.2223(7) -0.0478(4) 0.4888(4) 0.0788(17) Uani 1 1 d . . .
C22 C 0.2998(8) -0.0523(5) 0.4076(5) 0.098(2) Uani 1 1 d . . .
C23 C 0.2951(10) -0.1195(8) 0.3513(5) 0.122(3) Uani 1 1 d . . .
H23 H 0.3431 -0.1262 0.2962 0.146 Uiso 1 1 calc R . .
C24 C 0.2214(13) -0.1723(8) 0.3786(8) 0.141(4) Uani 1 1 d . . .
H24 H 0.2219 -0.2157 0.3414 0.170 Uiso 1 1 calc R . .
C25 C 0.1492(12) -0.1657(7) 0.4549(7) 0.141(4) Uani 1 1 d . . .
H25 H 0.1001 -0.2037 0.4698 0.170 Uiso 1 1 calc R . .
C26 C 0.1448(8) -0.1042(6) 0.5125(5) 0.101(2) Uani 1 1 d . . .
C27 C 0.3798(9) 0.0070(8) 0.3848(7) 0.142(4) Uani 1 1 d . . .
H27A H 0.3425 0.0688 0.3582 0.212 Uiso 1 1 calc R . .
H27B H 0.4547 -0.0308 0.3468 0.212 Uiso 1 1 calc R . .
H27C H 0.3939 0.0213 0.4346 0.212 Uiso 1 1 calc R . .
C28 C 0.0624(10) -0.0966(8) 0.6001(6) 0.136(3) Uani 1 1 d . . .
H28A H 0.0050 -0.1268 0.6023 0.204 Uiso 1 1 calc R . .
H28B H 0.0212 -0.0272 0.6153 0.204 Uiso 1 1 calc R . .
H28C H 0.1085 -0.1308 0.6386 0.204 Uiso 1 1 calc R . .
C29 C 0.2875(5) 0.2054(4) 0.6375(4) 0.0669(13) Uani 1 1 d . . .
C30 C 0.4412(6) 0.2821(5) 0.5810(4) 0.099(2) Uiso 1 1 d G . .
C31 C 0.5062(7) 0.2769(5) 0.4969(4) 0.113(3) Uiso 1 1 d G . .
C32 C 0.5848(7) 0.3288(7) 0.4680(4) 0.181(6) Uiso 1 1 d G . .
H32 H 0.6283 0.3253 0.4117 0.218 Uiso 1 1 calc R . .
C33 C 0.5983(7) 0.3858(6) 0.5232(6) 0.174(5) Uiso 1 1 d G . .
H33 H 0.6509 0.4205 0.5039 0.209 Uiso 1 1 calc R . .
C34 C 0.5333(8) 0.3910(6) 0.6073(6) 0.196(6) Uiso 1 1 d G . .
H34 H 0.5424 0.4292 0.6442 0.236 Uiso 1 1 calc R . .
C35 C 0.4547(7) 0.3391(6) 0.6362(4) 0.141(4) Uiso 1 1 d G . .
C36 C 0.4965(11) 0.2170(9) 0.4413(8) 0.149(4) Uiso 1 1 d . . .
H36A H 0.5353 0.1475 0.4536 0.223 Uiso 1 1 calc R . .
H36B H 0.5342 0.2321 0.3847 0.223 Uiso 1 1 calc R . .
H36C H 0.4134 0.2303 0.4474 0.223 Uiso 1 1 calc R . .
C37 C 0.3893(13) 0.3412(11) 0.7218(9) 0.186(5) Uiso 1 1 d . . .
H37A H 0.4344 0.3496 0.7561 0.278 Uiso 1 1 calc R . .
H37B H 0.3753 0.2793 0.7368 0.278 Uiso 1 1 calc R . .
H37C H 0.3139 0.3961 0.7308 0.278 Uiso 1 1 calc R . .
C38 C 0.0488(5) 0.2646(4) 0.6319(3) 0.0589(12) Uani 1 1 d . . .
C39 C -0.0520(5) 0.3872(4) 0.5303(4) 0.0632(13) Uani 1 1 d . . .
C40 C 0.0151(6) 0.3625(5) 0.4482(4) 0.0745(15) Uani 1 1 d . . .
C41 C -0.0299(7) 0.4233(6) 0.3855(5) 0.0895(19) Uani 1 1 d . . .
H41 H 0.0128 0.4098 0.3295 0.107 Uiso 1 1 calc R . .
C42 C -0.1361(7) 0.5027(6) 0.4052(5) 0.095(2) Uani 1 1 d . . .
H42 H -0.1652 0.5417 0.3624 0.113 Uiso 1 1 calc R . .
C43 C -0.1986(6) 0.5251(5) 0.4852(5) 0.0860(19) Uani 1 1 d . . .
H43 H -0.2700 0.5800 0.4968 0.103 Uiso 1 1 calc R . .
C44 C -0.1596(5) 0.4686(4) 0.5509(4) 0.0714(14) Uani 1 1 d . . .
C45 C 0.1320(8) 0.2754(6) 0.4268(5) 0.110(3) Uani 1 1 d . . .
H45A H 0.1849 0.2822 0.4552 0.165 Uiso 1 1 calc R . .
H45B H 0.1680 0.2744 0.3672 0.165 Uiso 1 1 calc R . .
H45C H 0.1177 0.2139 0.4443 0.165 Uiso 1 1 calc R . .
C46 C -0.2295(7) 0.4915(6) 0.6403(5) 0.102(2) Uani 1 1 d . . .
H46A H -0.2468 0.4337 0.6669 0.153 Uiso 1 1 calc R . .
H46B H -0.3032 0.5469 0.6428 0.153 Uiso 1 1 calc R . .
H46C H -0.1834 0.5086 0.6689 0.153 Uiso 1 1 calc R . .
C47 C 0.301(3) 0.554(3) 0.903(2) 0.53(3) Uiso 1 1 d D . .
H47A H 0.2373 0.5902 0.9508 0.641 Uiso 1 1 calc R . .
H47B H 0.2972 0.4882 0.9014 0.641 Uiso 1 1 calc R . .
C48 C 0.408(3) 0.547(2) 0.9086(19) 0.382(16) Uiso 1 1 d D . .
H48A H 0.4228 0.5089 0.9581 0.573 Uiso 1 1 calc R . .
H48B H 0.4084 0.6128 0.9119 0.573 Uiso 1 1 calc R . .
H48C H 0.4685 0.5137 0.8599 0.573 Uiso 1 1 calc R . .
C49 C 0.169(2) 0.6179(19) 0.8249(16) 0.315(12) Uiso 1 1 d D . .
H49A H 0.1662 0.5525 0.8200 0.378 Uiso 1 1 calc R . .
H49B H 0.1101 0.6496 0.8757 0.378 Uiso 1 1 calc R . .
C50 C 0.1505(18) 0.6763(15) 0.7561(14) 0.262(9) Uiso 1 1 d D . .
H50A H 0.0731 0.6849 0.7506 0.394 Uiso 1 1 calc R . .
H50B H 0.2114 0.6444 0.7068 0.394 Uiso 1 1 calc R . .
H50C H 0.1537 0.7406 0.7624 0.394 Uiso 1 1 calc R . .
P1 P 0.7216(2) 0.68240(19) 0.87043(15) 0.1092(7) Uani 1 1 d . . .
Re1 Re 0.145799(17) 0.161058(14) 0.694278(12) 0.05780(10) Uani 1 1 d . . .
F1 F 0.7207(11) 0.6275(7) 0.9556(5) 0.235(4) Uani 1 1 d . . .
F2 F 0.7575(12) 0.5835(7) 0.8271(7) 0.258(6) Uani 1 1 d . . .
F3 F 0.5873(7) 0.6967(7) 0.8941(7) 0.218(4) Uani 1 1 d . . .
F4 F 0.6845(7) 0.7824(5) 0.9196(5) 0.187(3) Uani 1 1 d . . .
F5 F 0.8479(7) 0.6729(8) 0.8572(8) 0.259(6) Uani 1 1 d . . .
F6 F 0.7072(13) 0.7413(10) 0.7925(5) 0.306(7) Uani 1 1 d . . .
O1 O 0.2894(15) 0.6094(12) 0.8250(10) 0.284(7) Uiso 1 1 d D . .
N1 N 0.2485(4) 0.0617(4) 0.7743(3) 0.0681(11) Uani 1 1 d . . .
N2 N 0.1120(4) 0.2506(4) 0.8017(3) 0.0700(12) Uani 1 1 d . . .
N3 N -0.0898(5) 0.1131(5) 0.7910(3) 0.0811(15) Uani 1 1 d . . .
N4 N 0.2162(5) 0.0133(4) 0.5481(3) 0.0801(14) Uani 1 1 d . . .
N5 N 0.3661(5) 0.2341(4) 0.6073(4) 0.0830(15) Uani 1 1 d . . .
N6 N -0.0111(5) 0.3286(4) 0.5957(3) 0.0720(12) Uani 1 1 d . . .

loop_
_atom_site_aniso_label
_atom_site_aniso_U_11
_atom_site_aniso_U_22
_atom_site_aniso_U_33
_atom_site_aniso_U_23
_atom_site_aniso_U_13
_atom_site_aniso_U_12
C1 0.086(4) 0.068(4) 0.097(5) 0.000(3) -0.024(4) -0.013(3)
C2 0.107(6) 0.077(5) 0.117(6) 0.011(4) -0.037(5) 0.005(4)
C3 0.109(6) 0.122(7) 0.102(6) 0.020(5) -0.051(5) -0.016(5)
C4 0.107(6) 0.117(6) 0.090(5) 0.008(4) -0.047(4) -0.028(5)
C5 0.070(3) 0.090(4) 0.065(3) 0.001(3) -0.026(3) -0.028(3)
C6 0.081(4) 0.086(4) 0.074(4) -0.014(3) -0.029(3) -0.025(3)
C7 0.130(7) 0.119(6) 0.097(5) -0.030(5) -0.054(5) -0.029(5)
C8 0.177(10) 0.118(7) 0.114(7) -0.046(6) -0.057(7) -0.027(7)
C9 0.152(8) 0.089(5) 0.126(7) -0.049(5) -0.047(6) -0.013(5)
C10 0.085(4) 0.072(4) 0.101(5) -0.031(3) -0.029(4) -0.014(3)
C11 0.070(4) 0.066(3) 0.059(3) -0.009(2) -0.019(3) -0.014(3)
C12 0.068(4) 0.119(5) 0.056(3) 0.007(3) -0.013(3) -0.035(4)
C13 0.081(5) 0.134(7) 0.080(4) 0.009(4) -0.013(4) -0.053(5)
C14 0.101(6) 0.153(8) 0.086(5) 0.006(5) 0.001(5) -0.064(6)
C15 0.083(6) 0.213(13) 0.104(7) 0.000(7) -0.006(5) -0.068(8)
C16 0.079(5) 0.198(11) 0.098(6) -0.045(7) 0.006(4) -0.027(6)
C17 0.081(5) 0.131(7) 0.067(4) -0.020(4) -0.001(3) -0.027(4)
C18 0.132(8) 0.105(7) 0.170(10) 0.000(6) -0.016(7) -0.058(6)
C19 0.156(10) 0.128(8) 0.131(8) -0.031(6) -0.002(7) -0.039(7)
C20 0.065(3) 0.056(3) 0.085(4) 0.001(3) -0.026(3) -0.021(3)
C21 0.100(5) 0.056(3) 0.065(4) -0.003(3) -0.029(3) -0.005(3)
C22 0.108(6) 0.076(4) 0.074(4) -0.005(3) -0.020(4) 0.004(4)
C23 0.151(9) 0.112(7) 0.069(5) -0.016(4) -0.044(5) 0.006(6)
C24 0.202(13) 0.111(7) 0.118(8) -0.029(6) -0.074(9) -0.031(8)
C25 0.216(12) 0.109(7) 0.122(8) -0.017(6) -0.062(8) -0.067(8)
C26 0.142(7) 0.082(5) 0.099(5) -0.004(4) -0.060(5) -0.039(5)
C27 0.101(6) 0.138(8) 0.133(8) 0.017(6) 0.007(6) -0.020(6)
C28 0.167(10) 0.163(9) 0.104(7) 0.012(6) -0.037(6) -0.093(8)
C29 0.061(3) 0.059(3) 0.074(3) -0.006(2) -0.024(3) -0.009(3)
C38 0.053(3) 0.055(3) 0.066(3) -0.011(2) -0.014(2) -0.015(2)
C39 0.062(3) 0.059(3) 0.079(4) 0.004(3) -0.031(3) -0.026(2)
C40 0.074(4) 0.073(4) 0.079(4) -0.001(3) -0.023(3) -0.027(3)
C41 0.097(5) 0.101(5) 0.085(4) 0.016(4) -0.040(4) -0.045(4)
C42 0.102(5) 0.101(5) 0.101(6) 0.026(4) -0.057(5) -0.044(4)
C43 0.079(4) 0.073(4) 0.108(5) 0.016(4) -0.047(4) -0.018(3)
C44 0.061(3) 0.060(3) 0.095(4) -0.004(3) -0.028(3) -0.019(3)
C45 0.114(6) 0.096(5) 0.093(5) -0.015(4) -0.027(5) -0.005(4)
C46 0.089(5) 0.099(5) 0.101(5) -0.010(4) -0.023(4) -0.014(4)
P1 0.0956(15) 0.1123(16) 0.0952(14) -0.0157(12) -0.0131(11) -0.0159(12)
Re1 0.05666(14) 0.05513(14) 0.05791(14) -0.00850(8) -0.01567(9) -0.01360(9)
F1 0.344(13) 0.216(9) 0.169(7) 0.063(6) -0.105(8) -0.119(9)
F2 0.344(14) 0.184(8) 0.256(11) -0.117(8) -0.124(10) -0.037(9)
F3 0.132(6) 0.240(9) 0.293(11) -0.038(8) -0.061(6) -0.065(6)
F4 0.181(6) 0.137(5) 0.192(7) -0.051(5) 0.004(5) -0.031(5)
F5 0.096(5) 0.259(10) 0.392(16) -0.110(11) -0.008(7) -0.044(6)
F6 0.387(16) 0.324(14) 0.106(5) 0.049(7) -0.052(7) -0.043(12)
N1 0.060(3) 0.062(3) 0.074(3) -0.002(2) -0.017(2) -0.014(2)
N2 0.071(3) 0.065(3) 0.077(3) -0.018(2) -0.025(2) -0.019(2)
N3 0.072(3) 0.104(4) 0.065(3) -0.003(3) -0.008(3) -0.036(3)
N4 0.086(3) 0.071(3) 0.075(3) -0.026(3) -0.016(3) -0.015(3)
N5 0.058(3) 0.075(3) 0.116(4) 0.004(3) -0.023(3) -0.026(3)
N6 0.074(3) 0.066(3) 0.078(3) 0.005(2) -0.028(3) -0.024(2)

loop_
_atom_type_symbol
_atom_type_description
_atom_type_scat_dispersion_real
_atom_type_scat_dispersion_imag
_atom_type_scat_source
C C 0.0033 0.0016 'International Tables Vol C Tables 4.2.6.8 and 6.1.1.4'
H H 0.0000 0.0000 'International Tables Vol C Tables 4.2.6.8 and 6.1.1.4'
P P 0.1023 0.0942 'International Tables Vol C Tables 4.2.6.8 and 6.1.1.4'
Re Re -1.0185 7.2310 'International Tables Vol C Tables 4.2.6.8 and 6.1.1.4'
F F 0.0171 0.0103 'International Tables Vol C Tables 4.2.6.8 and 6.1.1.4'
O O 0.0106 0.0060 'International Tables Vol C Tables 4.2.6.8 and 6.1.1.4'
N N 0.0061 0.0033 'International Tables Vol C Tables 4.2.6.8 and 6.1.1.4'

loop_
_geom_angle_atom_site_label_1
_geom_angle_atom_site_label_2
_geom_angle_atom_site_label_3
_geom_angle
_geom_angle_site_symmetry_1
_geom_angle_site_symmetry_3
_geom_angle_publ_flag
N1 C1 C2 121.2(7) . . ?
N1 C1 H1 119.4 . . ?
C2 C1 H1 119.4 . . ?
C3 C2 C1 120.5(8) . . ?
C3 C2 H2 119.8 . . ?
C1 C2 H2 119.8 . . ?
C2 C3 C4 118.7(7) . . ?
C2 C3 H3 120.6 . . ?
C4 C3 H3 120.6 . . ?
C5 C4 C3 118.6(8) . . ?
C5 C4 H4 120.7 . . ?
C3 C4 H4 120.7 . . ?
N1 C5 C4 122.9(7) . . ?
N1 C5 C6 114.3(5) . . ?
C4 C5 C6 122.8(6) . . ?
N2 C6 C7 120.2(6) . . ?
N2 C6 C5 116.0(5) . . ?
C7 C6 C5 123.7(6) . . ?
C8 C7 C6 120.3(8) . . ?
C8 C7 H7 119.9 . . ?
C6 C7 H7 119.9 . . ?
C9 C8 C7 118.6(8) . . ?
C9 C8 H8 120.7 . . ?
C7 C8 H8 120.7 . . ?
C8 C9 C10 120.8(9) . . ?
C8 C9 H9 119.6 . . ?
C10 C9 H9 119.6 . . ?
N2 C10 C9 121.0(7) . . ?
N2 C10 H10 119.5 . . ?
C9 C10 H10 119.5 . . ?
N3 C11 Re1 177.3(6) . . ?
C17 C12 C13 124.6(7) . . ?
C17 C12 N3 116.8(7) . . ?
C13 C12 N3 118.6(7) . . ?
C14 C13 C12 115.6(9) . . ?
C14 C13 C18 121.8(9) . . ?
C12 C13 C18 122.4(7) . . ?
C15 C14 C13 122.4(10) . . ?
C15 C14 H14 118.8 . . ?
C13 C14 H14 118.8 . . ?
C14 C15 C16 121.3(9) . . ?
C14 C15 H15 119.3 . . ?
C16 C15 H15 119.3 . . ?
C15 C16 C17 121.3(10) . . ?
C15 C16 H16 119.3 . . ?
C17 C16 H16 119.3 . . ?
C12 C17 C16 114.7(9) . . ?
C12 C17 C19 121.5(7) . . ?
C16 C17 C19 123.8(9) . . ?
C13 C18 H18A 109.5 . . ?
C13 C18 H18B 109.5 . . ?
H18A C18 H18B 109.5 . . ?
C13 C18 H18C 109.5 . . ?
H18A C18 H18C 109.5 . . ?
H18B C18 H18C 109.5 . . ?
C17 C19 H19A 109.5 . . ?
C17 C19 H19B 109.5 . . ?
H19A C19 H19B 109.5 . . ?
C17 C19 H19C 109.5 . . ?
H19A C19 H19C 109.5 . . ?
H19B C19 H19C 109.5 . . ?
N4 C20 Re1 178.3(5) . . ?
N4 C21 C22 120.8(7) . . ?
N4 C21 C26 117.2(6) . . ?
C22 C21 C26 121.9(7) . . ?
C21 C22 C23 114.4(9) . . ?
C21 C22 C27 120.7(8) . . ?
C23 C22 C27 124.9(9) . . ?
C24 C23 C22 120.5(9) . . ?
C24 C23 H23 119.8 . . ?
C22 C23 H23 119.8 . . ?
C25 C24 C23 123.5(10) . . ?
C25 C24 H24 118.2 . . ?
C23 C24 H24 118.2 . . ?
C24 C25 C26 121.1(11) . . ?
C24 C25 H25 119.4 . . ?
C26 C25 H25 119.4 . . ?
C25 C26 C21 118.5(9) . . ?
C25 C26 C28 121.4(9) . . ?
C21 C26 C28 120.1(7) . . ?
C22 C27 H27A 109.5 . . ?
C22 C27 H27B 109.5 . . ?
H27A C27 H27B 109.5 . . ?
C22 C27 H27C 109.5 . . ?
H27A C27 H27C 109.5 . . ?
H27B C27 H27C 109.5 . . ?
C26 C28 H28A 109.5 . . ?
C26 C28 H28B 109.5 . . ?
H28A C28 H28B 109.5 . . ?
C26 C28 H28C 109.5 . . ?
H28A C28 H28C 109.5 . . ?
H28B C28 H28C 109.5 . . ?
N5 C29 Re1 177.2(6) . . ?
N5 C30 C31 119.5(6) . . ?
N5 C30 C35 120.5(6) . . ?
C31 C30 C35 120.0 . . ?
C32 C31 C30 120.0 . . ?
C32 C31 C36 119.4(7) . . ?
C30 C31 C36 120.5(7) . . ?
C33 C32 C31 120.0 . . ?
C33 C32 H32 120.0 . . ?
C31 C32 H32 120.0 . . ?
C32 C33 C34 120.0 . . ?
C32 C33 H33 120.0 . . ?
C34 C33 H33 120.0 . . ?
C33 C34 C35 120.0 . . ?
C33 C34 H34 120.0 . . ?
C35 C34 H34 120.0 . . ?
C34 C35 C30 120.0 . . ?
C34 C35 C37 121.2(8) . . ?
C30 C35 C37 118.7(8) . . ?
C31 C36 H36A 109.5 . . ?
C31 C36 H36B 109.5 . . ?
H36A C36 H36B 109.5 . . ?
C31 C36 H36C 109.5 . . ?
H36A C36 H36C 109.5 . . ?
H36B C36 H36C 109.5 . . ?
C35 C37 H37A 109.5 . . ?
C35 C37 H37B 109.5 . . ?
H37A C37 H37B 109.5 . . ?
C35 C37 H37C 109.5 . . ?
H37A C37 H37C 109.5 . . ?
H37B C37 H37C 109.5 . . ?
N6 C38 Re1 178.6(5) . . ?
C40 C39 C44 122.6(5) . . ?
C40 C39 N6 119.2(5) . . ?
C44 C39 N6 118.2(6) . . ?
C39 C40 C41 116.8(6) . . ?
C39 C40 C45 122.2(6) . . ?
C41 C40 C45 121.1(7) . . ?
C42 C41 C40 120.9(7) . . ?
C42 C41 H41 119.5 . . ?
C40 C41 H41 119.5 . . ?
C43 C42 C41 121.0(6) . . ?
C43 C42 H42 119.5 . . ?
C41 C42 H42 119.5 . . ?
C42 C43 C44 121.6(7) . . ?
C42 C43 H43 119.2 . . ?
C44 C43 H43 119.2 . . ?
C43 C44 C39 117.1(6) . . ?
C43 C44 C46 122.2(6) . . ?
C39 C44 C46 120.7(6) . . ?
C40 C45 H45A 109.5 . . ?
C40 C45 H45B 109.5 . . ?
H45A C45 H45B 109.5 . . ?
C40 C45 H45C 109.5 . . ?
H45A C45 H45C 109.5 . . ?
H45B C45 H45C 109.5 . . ?
C44 C46 H46A 109.5 . . ?
C44 C46 H46B 109.5 . . ?
H46A C46 H46B 109.5 . . ?
C44 C46 H46C 109.5 . . ?
H46A C46 H46C 109.5 . . ?
H46B C46 H46C 109.5 . . ?
C48 C47 O1 105(2) . . ?
C48 C47 H47A 110.8 . . ?
O1 C47 H47A 110.8 . . ?
C48 C47 H47B 110.8 . . ?
O1 C47 H47B 110.8 . . ?
H47A C47 H47B 108.9 . . ?
C47 C48 H48A 109.5 . . ?
C47 C48 H48B 109.5 . . ?
H48A C48 H48B 109.5 . . ?
C47 C48 H48C 109.5 . . ?
H48A C48 H48C 109.5 . . ?
H48B C48 H48C 109.5 . . ?
C50 C49 O1 103.9(19) . . ?
C50 C49 H49A 111.0 . . ?
O1 C49 H49A 111.0 . . ?
C50 C49 H49B 111.0 . . ?
O1 C49 H49B 111.0 . . ?
H49A C49 H49B 109.0 . . ?
C49 C50 H50A 109.5 . . ?
C49 C50 H50B 109.5 . . ?
H50A C50 H50B 109.5 . . ?
C49 C50 H50C 109.5 . . ?
H50A C50 H50C 109.5 . . ?
H50B C50 H50C 109.5 . . ?
F6 P1 F5 95.4(8) . . ?
F6 P1 F2 92.3(7) . . ?
F5 P1 F2 93.1(6) . . ?
F6 P1 F1 173.3(7) . . ?
F5 P1 F1 90.5(7) . . ?
F2 P1 F1 90.5(6) . . ?
F6 P1 F3 88.5(7) . . ?
F5 P1 F3 173.6(6) . . ?
F2 P1 F3 91.8(6) . . ?
F1 P1 F3 85.3(6) . . ?
F6 P1 F4 90.4(6) . . ?
F5 P1 F4 86.8(5) . . ?
F2 P1 F4 177.3(6) . . ?
F1 P1 F4 86.7(5) . . ?
F3 P1 F4 88.1(5) . . ?
C20 Re1 C38 88.6(2) . . ?
C20 Re1 C11 92.7(2) . . ?
C38 Re1 C11 88.6(2) . . ?
C20 Re1 C29 91.8(2) . . ?
C38 Re1 C29 89.7(2) . . ?
C11 Re1 C29 175.1(2) . . ?
C20 Re1 N1 98.8(2) . . ?
C38 Re1 N1 172.52(18) . . ?
C11 Re1 N1 92.1(2) . . ?
C29 Re1 N1 89.0(2) . . ?
C20 Re1 N2 172.97(19) . . ?
C38 Re1 N2 98.4(2) . . ?
C11 Re1 N2 88.2(2) . . ?
C29 Re1 N2 87.5(2) . . ?
N1 Re1 N2 74.22(19) . . ?
C47 O1 C49 102(2) . . ?
C5 N1 C1 118.1(5) . . ?
C5 N1 Re1 118.4(4) . . ?
C1 N1 Re1 123.4(5) . . ?
C10 N2 C6 119.1(5) . . ?
C10 N2 Re1 123.9(4) . . ?
C6 N2 Re1 116.9(4) . . ?
C11 N3 C12 167.3(7) . . ?
C20 N4 C21 168.3(7) . . ?
C29 N5 C30 169.1(7) . . ?
C38 N6 C39 161.1(6) . . ?

loop_
_geom_bond_atom_site_label_1
_geom_bond_atom_site_label_2
_geom_bond_distance
_geom_bond_site_symmetry_2
_geom_bond_publ_flag
C1 N1 1.359(8) . ?
C1 C2 1.405(10) . ?
C1 H1 0.9300 . ?
C2 C3 1.367(13) . ?
C2 H2 0.9300 . ?
C3 C4 1.398(12) . ?
C3 H3 0.9300 . ?
C4 C5 1.396(9) . ?
C4 H4 0.9300 . ?
C5 N1 1.354(8) . ?
C5 C6 1.469(9) . ?
C6 N2 1.349(8) . ?
C6 C7 1.399(9) . ?
C7 C8 1.365(12) . ?
C7 H7 0.9300 . ?
C8 C9 1.350(13) . ?
C8 H8 0.9300 . ?
C9 C10 1.380(10) . ?
C9 H9 0.9300 . ?
C10 N2 1.349(8) . ?
C10 H10 0.9300 . ?
C11 N3 1.163(8) . ?
C11 Re1 2.027(7) . ?
C12 C17 1.381(11) . ?
C12 C13 1.385(11) . ?
C12 N3 1.404(8) . ?
C13 C14 1.382(11) . ?
C13 C18 1.492(13) . ?
C14 C15 1.325(14) . ?
C14 H14 0.9300 . ?
C15 C16 1.342(15) . ?
C15 H15 0.9300 . ?
C16 C17 1.416(12) . ?
C16 H16 0.9300 . ?
C17 C19 1.503(13) . ?
C18 H18A 0.9600 . ?
C18 H18B 0.9600 . ?
C18 H18C 0.9600 . ?
C19 H19A 0.9600 . ?
C19 H19B 0.9600 . ?
C19 H19C 0.9600 . ?
C20 N4 1.185(8) . ?
C20 Re1 1.948(6) . ?
C21 N4 1.368(8) . ?
C21 C22 1.402(10) . ?
C21 C26 1.426(11) . ?
C22 C23 1.456(12) . ?
C22 C27 1.484(13) . ?
C23 C24 1.348(14) . ?
C23 H23 0.9300 . ?
C24 C25 1.312(16) . ?
C24 H24 0.9300 . ?
C25 C26 1.360(11) . ?
C25 H25 0.9300 . ?
C26 C28 1.504(13) . ?
C27 H27A 0.9600 . ?
C27 H27B 0.9600 . ?
C27 H27C 0.9600 . ?
C28 H28A 0.9600 . ?
C28 H28B 0.9600 . ?
C28 H28C 0.9600 . ?
C29 N5 1.160(8) . ?
C29 Re1 2.035(6) . ?
C30 N5 1.309(7) . ?
C30 C31 1.3900 . ?
C30 C35 1.3900 . ?
C31 C32 1.3900 . ?
C31 C36 1.399(13) . ?
C32 C33 1.3900 . ?
C32 H32 0.9300 . ?
C33 C34 1.3900 . ?
C33 H33 0.9300 . ?
C34 C35 1.3900 . ?
C34 H34 0.9300 . ?
C35 C37 1.416(15) . ?
C36 H36A 0.9600 . ?
C36 H36B 0.9600 . ?
C36 H36C 0.9600 . ?
C37 H37A 0.9600 . ?
C37 H37B 0.9600 . ?
C37 H37C 0.9600 . ?
C38 N6 1.181(7) . ?
C38 Re1 1.949(5) . ?
C39 C40 1.383(9) . ?
C39 C44 1.394(8) . ?
C39 N6 1.396(7) . ?
C40 C41 1.392(9) . ?
C40 C45 1.502(9) . ?
C41 C42 1.366(10) . ?
C41 H41 0.9300 . ?
C42 C43 1.336(10) . ?
C42 H42 0.9300 . ?
C43 C44 1.381(8) . ?
C43 H43 0.9300 . ?
C44 C46 1.490(10) . ?
C45 H45A 0.9600 . ?
C45 H45B 0.9600 . ?
C45 H45C 0.9600 . ?
C46 H46A 0.9600 . ?
C46 H46B 0.9600 . ?
C46 H46C 0.9600 . ?
C47 C48 1.33(3) . ?
C47 O1 1.46(3) . ?
C47 H47A 0.9700 . ?
C47 H47B 0.9700 . ?
C48 H48A 0.9600 . ?
C48 H48B 0.9600 . ?
C48 H48C 0.9600 . ?
C49 C50 1.36(2) . ?
C49 O1 1.46(2) . ?
C49 H49A 0.9700 . ?
C49 H49B 0.9700 . ?
C50 H50A 0.9600 . ?
C50 H50B 0.9600 . ?
C50 H50C 0.9600 . ?
P1 F6 1.483(8) . ?
P1 F5 1.485(8) . ?
P1 F2 1.524(8) . ?
P1 F1 1.539(8) . ?
P1 F3 1.545(7) . ?
P1 F4 1.585(7) . ?
Re1 N1 2.160(5) . ?
Re1 N2 2.179(5) . ?
